data_7718256
loop_
_publ_author_name
'Luginin, Maksim'
'Snetkov, Dmitry'
'Sizova, Anastasia'
'Paderina, Aleksandra'
'Sizov, Vladimir'
'Grachova, Elena'

_publ_section_title
;
 Cyclometalated Au(III) complexes with alkynylphosphine oxide ligands:
 synthesis and photophysical properties.
;
_journal_issue 7
_journal_name_full 'Dalton transactions (Cambridge, England : 2003)'
_journal_page_first 2950
_journal_page_last 2963
_journal_paper_doi 10.1039/d4dt03250k
_journal_volume 54
_journal_year 2025
_chemical_formula_moiety 'C24 H17 O P'
_chemical_formula_sum 'C24 H17 O P'
_chemical_formula_weight 352.34
_space_group_crystal_system monoclinic
_space_group_IT_number 14
_space_group_name_Hall '-P 2ybc'
_space_group_name_H-M_alt 'P 1 21/c 1'
_atom_sites_solution_hydrogens geom
_atom_sites_solution_primary dual
_audit_creation_date 2024-05-24
_audit_creation_method
;
Olex2 1.5
(compiled 2024.02.16 svn.r378c4104 for OlexSys, GUI svn.r6928)
;
_audit_update_record
;
2024-07-15 deposited with the CCDC.	2025-01-03 downloaded from the CCDC.
;
_cell_angle_alpha 90
_cell_angle_beta 99.3820(10)
_cell_angle_gamma 90
_cell_formula_units_Z 4
_cell_length_a 9.99820(10)
_cell_length_b 10.97300(10)
_cell_length_c 17.4331(2)
_cell_measurement_reflns_used 16136
_cell_measurement_temperature 99.9(6)
_cell_measurement_theta_max 71.7360
_cell_measurement_theta_min 4.4830
_cell_volume 1887.01(3)
_computing_cell_refinement 'CrysAlisPro 1.171.42.101a (Rigaku OD, 2023)'
_computing_data_collection 'CrysAlisPro 1.171.42.101a (Rigaku OD, 2023)'
_computing_data_reduction 'CrysAlisPro 1.171.42.101a (Rigaku OD, 2023)'
_computing_molecular_graphics 'Olex2 1.5 (Dolomanov et al., 2009)'
_computing_publication_material 'Olex2 1.5 (Dolomanov et al., 2009)'
_computing_structure_refinement 'SHELXL 2014/7 (Sheldrick, 2015)'
_computing_structure_solution 'SHELXT 2014/5 (Sheldrick, 2014)'
_diffrn_ambient_environment N~2~
_diffrn_ambient_temperature 99.9(6)
_diffrn_detector 'Hybrid Pixel Array Detector'
_diffrn_detector_area_resol_mean 10.0000
_diffrn_detector_type HyPix3000
_diffrn_measured_fraction_theta_full 0.993
_diffrn_measured_fraction_theta_max 0.993
_diffrn_measurement_details
;
List of Runs (angles in degrees, time in seconds):

  # Type    Start    End  Width  t~exp~   \w     \q     \k     \f   Frames
#--------------------------------------------------------------------------
  1  \w    -64.00 -37.00   0.50    0.80    --  -41.10 118.00 168.00   54
  2  \w   -100.00 -74.00   0.50    0.80    --  -41.10-158.00 -71.00   52
  3  \w    -29.00  -4.00   0.50    0.80    --  -41.10 118.00 168.00   50
  4  \w     57.00  82.00   0.50    0.80    --   41.10 158.00 -37.00   50
  5  \w     42.00  77.00   0.50    0.80    --   41.10-118.00  82.00   70
  6  \w      1.00  33.00   0.50    0.80    --   41.10-118.00  82.00   64
  7  \w     58.00  84.00   0.50    6.00    --  100.00-118.00  82.00   52
  8  \w    111.00 145.00   0.50    6.00    --  100.00 118.00 168.00   68
  9  \w    109.00 134.00   0.50    6.00    --  100.00-158.00 -71.00   50
 10  \w    -92.00 -30.00   0.50    0.80    --  -41.10 138.00-180.00  124
 11  \w    -83.00 -58.00   0.50    0.80    --  -41.10 158.00 -37.00   50
 12  \w   -103.00 -75.00   0.50    0.80    --  -41.10 -54.00  30.00   56
 13  \w    -62.00 -33.00   0.50    0.80    --  -41.10 -21.00-150.00   58
 14  \w   -104.00 -79.00   0.50    0.80    --  -41.10 -21.00-150.00   50
 15  \w    -59.00 -24.00   0.50    0.80    --  -41.10 -54.00  30.00   70
 16  \w     34.00  60.00   0.50    0.80    --   41.10  65.00   0.00   52
 17  \w    -19.00  66.00   0.50    0.80    --   41.10 -77.00 -60.00  170
 18  \w     69.00 101.00   0.50    0.80    --   41.10  65.00   0.00   64
 19  \w     -1.00  38.00   0.50    0.80    --   41.10 -32.00 -90.00   78
 20  \w     28.00  82.00   0.50    0.80    --   41.10  43.00 -60.00  108
 21  \w     43.00  68.00   0.50    0.80    --   41.10-158.00 -71.00   50
 22  \w     50.00  99.00   0.50    6.00    --  100.00-111.00 -90.00   98
 23  \w     80.00 114.00   0.50    6.00    --  100.00 -68.00 -90.00   68
 24  \w    105.00 131.00   0.50    6.00    --  100.00  93.00-150.00   52
 25  \w     36.00  67.00   0.50    6.00    --  100.00 -68.00 -90.00   62
 26  \w     42.00 142.00   0.50    6.00    --  100.00 178.00 -60.00  200
 27  \w    108.00 155.00   0.50    6.00    --  100.00  17.00   0.00   94
 28  \w     32.00  58.00   0.50    6.00    --  100.00 -25.00  30.00   52
 29  \w     82.00 108.00   0.50    6.00    --  100.00-111.00 150.00   52
 30  \w     39.00  72.00   0.50    6.00    --  100.00-111.00 150.00   66
 31  \w     95.00 155.00   0.50    6.00    --  100.00  42.00 120.00  120
 32  \w     37.00 108.00   0.50    6.00    --  100.00-111.00  90.00  142
 33  \w     59.00 103.00   0.50    6.00    --  100.00 -25.00-180.00   88
 34  \w     31.00  97.00   0.50    6.00    --  100.00 -93.00 -90.00  132
 35  \w     30.00  55.00   0.50    6.00    --  100.00 -17.00   0.00   50
 36  \w     79.00 105.00   0.50    6.00    --  100.00 -17.00   0.00   52
 37  \w     42.00  85.00   0.50    6.00    --  100.00-111.00 -30.00   86
 38  \w     84.00 140.00   0.50    6.00    --  100.00  59.00-180.00  112
 39  \w     47.00 119.00   0.50    6.00    --  100.00 -77.00  60.00  144
 40  \w     38.00 104.00   0.50    6.00    --  100.00 -25.00 -90.00  132
 41  \w    128.00 153.00   0.50    6.00    --  100.00 111.00-150.00   50
 42  \w     77.00 109.00   0.50    6.00    --  100.00 -25.00  30.00   64
 43  \w     25.00  57.00   0.50    0.80    --   41.10  65.00 -30.00   64
 44  \w    -42.00  -9.00   0.50    0.80    --  -41.10  43.00-180.00   66
 45  \w    -22.00  14.00   0.50    0.80    --  -41.10  32.00  60.00   72
 46  \w    -66.00 -28.00   0.50    0.80    --  -41.10 138.00  60.00   76
 47  \w     31.00  57.00   0.50    0.80    --   41.10  21.00-180.00   52
 48  \w    -22.00  33.00   0.50    0.80    --   41.10 -32.00-150.00  110
 49  \w     72.00  97.00   0.50    0.80    --   41.10  32.00 -60.00   50
 50  \w     59.00  85.00   0.50    0.80    --   41.10  65.00 -30.00   52
 51  \w     82.00 111.00   0.50    0.80    --   41.10  21.00-180.00   58
 52  \w     50.00  75.00   0.50    6.00    --  100.00-133.00   0.00   50
 53  \w    102.00 143.00   0.50    6.00    --  100.00  77.00-120.00   82
 54  \w     91.00 118.00   0.50    6.00    --  100.00  33.00 -60.00   54
 55  \w     50.00  99.00   0.50    6.00    --  100.00 -25.00  90.00   98
 56  \w     73.00 122.00   0.50    6.00    --  100.00 133.00-120.00   98
 57  \w     89.00 115.00   0.50    6.00    --  100.00-133.00   0.00   52
 58  \w     83.00 131.00   0.50    6.00    --  100.00  59.00-150.00   96
 59  \w    122.00 157.00   0.50    6.00    --  100.00  93.00  30.00   70
 60  \w     55.00 116.00   0.50    6.00    --  100.00 -50.00  60.00  122
 61  \w     82.00 108.00   0.50    6.00    --  100.00-133.00 -30.00   52
 62  \w    110.00 149.00   0.50    6.00    --  100.00 133.00-150.00   78
 63  \w     73.00 106.00   0.50    6.00    --  100.00-111.00  30.00   66
 64  \w     94.00 154.00   0.50    6.00    --  100.00 133.00 150.00  120
 65  \w     63.00 108.00   0.50    6.00    --  100.00-111.00-150.00   90
 66  \w    132.00 157.00   0.50    6.00    --  100.00  50.00  90.00   50
 67  \w     61.00 121.00   0.50    6.00    --  100.00 -68.00 120.00  120
 68  \w    104.00 157.00   0.50    6.00    --  100.00  50.00  60.00  106
 69  \w    120.00 152.00   0.50    6.00    --  100.00  77.00-150.00   64
 70  \w     85.00 116.00   0.50    6.00    --  100.00  93.00  60.00   62
 71  \w     68.00  94.00   0.50    6.00    --  100.00-111.00-120.00   52
 72  \w     31.00  65.00   0.50    6.00    --  100.00 -93.00 -30.00   68
 73  \w     58.00  99.00   0.50    6.00    --  100.00 -93.00 120.00   82
 74  \w     89.00 114.00   0.50    6.00    --  100.00  50.00  90.00   50
 75  \w     83.00 108.00   0.50    6.00    --  100.00-111.00 -90.00   50
 76  \w     98.00 124.00   0.50    6.00    --  100.00  33.00 120.00   52
 77  \w    127.00 153.00   0.50    6.00    --  100.00  93.00  60.00   52
 78  \w     76.00 102.00   0.50    6.00    --  100.00 -77.00 -30.00   52
 79  \w     55.00  80.00   0.50    6.00    --  100.00-133.00-180.00   50
 80  \w     79.00 105.00   0.50    6.00    --  100.00-111.00   0.00   52
 81  \w     54.00  79.00   0.50    6.00    --  100.00 -42.00 120.00   50
;
_diffrn_measurement_device 'four-circle diffractometer'
_diffrn_measurement_device_type 'SuperNova, Single source at offset/far, HyPix3000'
_diffrn_measurement_method '\w scans'
_diffrn_orient_matrix_type 'CrysAlisPro convention (1999,Acta A55,543-557)'
_diffrn_orient_matrix_UB_11 -0.1275340000
_diffrn_orient_matrix_UB_12 0.0797501000
_diffrn_orient_matrix_UB_13 -0.0204901000
_diffrn_orient_matrix_UB_21 -0.0900885000
_diffrn_orient_matrix_UB_22 -0.1139366000
_diffrn_orient_matrix_UB_23 0.0000935000
_diffrn_orient_matrix_UB_31 -0.0036735000
_diffrn_orient_matrix_UB_32 0.0188975000
_diffrn_orient_matrix_UB_33 0.0872165000
_diffrn_radiation_monochromator mirror
_diffrn_radiation_probe x-ray
_diffrn_radiation_type 'Cu K\a'
_diffrn_radiation_wavelength 1.54184
_diffrn_reflns_av_R_equivalents 0.0556
_diffrn_reflns_av_unetI/netI 0.0269
_diffrn_reflns_Laue_measured_fraction_full 0.993
_diffrn_reflns_Laue_measured_fraction_max 0.993
_diffrn_reflns_limit_h_max 11
_diffrn_reflns_limit_h_min -11
_diffrn_reflns_limit_k_max 13
_diffrn_reflns_limit_k_min -13
_diffrn_reflns_limit_l_max 20
_diffrn_reflns_limit_l_min -14
_diffrn_reflns_number 21078
_diffrn_reflns_point_group_measured_fraction_full 0.993
_diffrn_reflns_point_group_measured_fraction_max 0.993
_diffrn_reflns_theta_full 67.495
_diffrn_reflns_theta_max 67.495
_diffrn_reflns_theta_min 4.482
_diffrn_source 'micro-focus sealed X-ray tube'
_diffrn_source_type 'SuperNova (Cu) X-ray Source'
_exptl_absorpt_coefficient_mu 1.347
_exptl_absorpt_correction_T_max 1.00000
_exptl_absorpt_correction_T_min 0.68950
_exptl_absorpt_correction_type multi-scan
_exptl_absorpt_process_details
;
CrysAlisPro 1.171.42.101a (Rigaku Oxford Diffraction, 2023)
Empirical absorption correction using spherical harmonics,
implemented in SCALE3 ABSPACK scaling algorithm.
;
_exptl_crystal_colour 'clear colourless'
_exptl_crystal_colour_lustre clear
_exptl_crystal_colour_primary colourless
_exptl_crystal_density_diffrn 1.240
_exptl_crystal_description prism
_exptl_crystal_F_000 736
_exptl_crystal_recrystallization_method 'Re-crystallisation from solvent'
_exptl_crystal_size_max 0.2
_exptl_crystal_size_mid 0.1
_exptl_crystal_size_min 0.03
_refine_diff_density_max 0.433
_refine_diff_density_min -0.355
_refine_diff_density_rms 0.050
_refine_ls_extinction_method none
_refine_ls_goodness_of_fit_ref 1.088
_refine_ls_hydrogen_treatment constr
_refine_ls_matrix_type full
_refine_ls_number_parameters 235
_refine_ls_number_reflns 3370
_refine_ls_number_restraints 0
_refine_ls_restrained_S_all 1.088
_refine_ls_R_factor_all 0.0370
_refine_ls_R_factor_gt 0.0359
_refine_ls_shift/su_max 0.001
_refine_ls_shift/su_mean 0.000
_refine_ls_structure_factor_coef Fsqd
_refine_ls_weighting_details 'w=1/[\s^2^(Fo^2^)+(0.0575P)^2^+0.6736P] where P=(Fo^2^+2Fc^2^)/3'
_refine_ls_weighting_scheme calc
_refine_ls_wR_factor_gt 0.0992
_refine_ls_wR_factor_ref 0.1002
_reflns_Friedel_coverage 0.000
_reflns_number_gt 3203
_reflns_number_total 3370
_reflns_threshold_expression 'I > 2\s(I)'
_cod_data_source_file d4dt03250k3.cif
_cod_data_source_block 028-010_nop
_cod_database_code 7718256
_shelx_shelxl_version_number 2014/7
_chemical_oxdiff_formula 'C24 H17 O P'
_shelx_space_group_comment
;
The symmetry employed for this shelxl refinement is uniquely defined
by the following loop, which should always be used as a source of
symmetry information in preference to the above space-group names.
They are only intended as comments.
;
_shelx_estimated_absorpt_t_max 0.961
_shelx_estimated_absorpt_t_min 0.774
_olex2_refinement_description
;
1. Fixed Uiso
 At 1.2 times of:
  All C(H) groups
2.a Aromatic/amide H refined with riding coordinates:
 C11(H11), C4(H4), C9(H9), C5(H5), C8(H8), C14(H14), C10(H10), C20(H20),
 C18(H18), C24(H24), C15(H15), C16(H16), C21(H21), C22(H22), C17(H17), C23(H23)
2.b :
 C1(H1)
;
_olex2_submission_special_instructions 'No special instructions were received'
_oxdiff_exptl_absorpt_empirical_details
;
Empirical correction (ABSPACK) includes:
- Absorption correction using spherical harmonics
- Frame scaling
;
_oxdiff_exptl_absorpt_empirical_full_max 4.860
_oxdiff_exptl_absorpt_empirical_full_min 0.527

loop_
_space_group_symop_operation_xyz
'x, y, z'
'-x, y+1/2, -z+1/2'
'-x, -y, -z'
'x, -y-1/2, z-1/2'

loop_
_atom_site_label
_atom_site_type_symbol
_atom_site_fract_x
_atom_site_fract_y
_atom_site_fract_z
_atom_site_U_iso_or_equiv
_atom_site_adp_type
_atom_site_occupancy
_atom_site_site_symmetry_order
_atom_site_calc_flag
_atom_site_refinement_flags_posn
_atom_site_refinement_flags_adp
_atom_site_refinement_flags_occupancy
_atom_site_disorder_assembly
_atom_site_disorder_group
P1 P 0.37866(3) 0.46651(3) 0.62845(2) 0.01565(13) Uani 1 1 d . . . . .
O1 O 0.32154(10) 0.38826(8) 0.56107(5) 0.0208(2) Uani 1 1 d . . . . .
C6 C 0.36728(13) 0.62799(12) 0.60693(7) 0.0162(3) Uani 1 1 d . . . . .
C3 C 0.35823(14) 0.87809(12) 0.56768(7) 0.0176(3) Uani 1 1 d . . . . .
C11 C 0.11235(14) 0.85895(12) 0.51580(7) 0.0192(3) Uani 1 1 d . . . . .
H11 H 0.1100 0.9418 0.4999 0.023 Uiso 1 1 calc R U . . .
C7 C 0.23940(13) 0.68223(12) 0.57499(7) 0.0163(3) Uani 1 1 d . . . . .
C12 C 0.23633(13) 0.80724(12) 0.55272(7) 0.0165(3) Uani 1 1 d . . . . .
C4 C 0.47882(14) 0.82295(12) 0.59901(8) 0.0193(3) Uani 1 1 d . . . . .
H4 H 0.5597 0.8699 0.6085 0.023 Uiso 1 1 calc R U . . .
C9 C -0.00356(14) 0.66963(13) 0.52880(8) 0.0211(3) Uani 1 1 d . . . . .
H9 H -0.0857 0.6244 0.5222 0.025 Uiso 1 1 calc R U . . .
C5 C 0.48313(13) 0.69827(12) 0.61699(7) 0.0184(3) Uani 1 1 d . . . . .
H5 H 0.5678 0.6614 0.6365 0.022 Uiso 1 1 calc R U . . .
C8 C 0.11531(14) 0.61640(12) 0.56370(8) 0.0192(3) Uani 1 1 d . . . . .
H8 H 0.1145 0.5341 0.5806 0.023 Uiso 1 1 calc R U . . .
C14 C 0.62110(15) 0.46801(13) 0.73611(8) 0.0225(3) Uani 1 1 d . . . . .
H14 H 0.5700 0.5007 0.7727 0.027 Uiso 1 1 calc R U . . .
C13 C 0.55640(13) 0.43693(12) 0.66163(7) 0.0178(3) Uani 1 1 d . . . . .
C2 C 0.35509(14) 1.00716(13) 0.55426(8) 0.0198(3) Uani 1 1 d . . . . .
C19 C 0.29402(14) 0.44444(13) 0.71170(8) 0.0200(3) Uani 1 1 d . . . . .
C10 C -0.00388(14) 0.79105(13) 0.50285(8) 0.0216(3) Uani 1 1 d . . . . .
H10 H -0.0853 0.8261 0.4762 0.026 Uiso 1 1 calc R U . . .
C20 C 0.24864(14) 0.32721(14) 0.72533(8) 0.0245(3) Uani 1 1 d . . . . .
H20 H 0.2625 0.2622 0.6915 0.029 Uiso 1 1 calc R U . . .
C1 C 0.35458(14) 1.11568(13) 0.54800(8) 0.0228(3) Uani 1 1 d . . . . .
H1 H 0.3542 1.2019 0.5430 0.027 Uiso 1 1 calc R U . . .
C18 C 0.63112(15) 0.38724(14) 0.60842(8) 0.0248(3) Uani 1 1 d . . . . .
H18 H 0.5873 0.3650 0.5578 0.030 Uiso 1 1 calc R U . . .
C24 C 0.27310(16) 0.53951(14) 0.76156(9) 0.0256(3) Uani 1 1 d . . . . .
H24 H 0.3036 0.6194 0.7525 0.031 Uiso 1 1 calc R U . . .
C15 C 0.75979(16) 0.45126(15) 0.75686(8) 0.0270(3) Uani 1 1 d . . . . .
H15 H 0.8038 0.4727 0.8075 0.032 Uiso 1 1 calc R U . . .
C16 C 0.83436(16) 0.40295(16) 0.70325(9) 0.0306(3) Uani 1 1 d . . . . .
H16 H 0.9295 0.3923 0.7171 0.037 Uiso 1 1 calc R U . . .
C21 C 0.18308(15) 0.30589(15) 0.78852(9) 0.0302(4) Uani 1 1 d . . . . .
H21 H 0.1522 0.2262 0.7979 0.036 Uiso 1 1 calc R U . . .
C22 C 0.16277(15) 0.40062(17) 0.83782(9) 0.0331(4) Uani 1 1 d . . . . .
H22 H 0.1179 0.3857 0.8809 0.040 Uiso 1 1 calc R U . . .
C17 C 0.76991(16) 0.37033(16) 0.62962(9) 0.0319(4) Uani 1 1 d . . . . .
H17 H 0.8209 0.3362 0.5935 0.038 Uiso 1 1 calc R U . . .
C23 C 0.20750(17) 0.51698(16) 0.82462(9) 0.0324(4) Uani 1 1 d . . . . .
H23 H 0.1934 0.5816 0.8587 0.039 Uiso 1 1 calc R U . . .

loop_
_atom_site_aniso_label
_atom_site_aniso_U_11
_atom_site_aniso_U_22
_atom_site_aniso_U_33
_atom_site_aniso_U_23
_atom_site_aniso_U_13
_atom_site_aniso_U_12
P1 0.0200(2) 0.01159(19) 0.01571(19) 0.00070(11) 0.00389(14) 0.00132(11)
O1 0.0255(5) 0.0145(5) 0.0219(5) -0.0016(4) 0.0023(4) 0.0010(4)
C6 0.0221(7) 0.0136(6) 0.0135(6) -0.0004(5) 0.0050(5) 0.0008(5)
C3 0.0241(7) 0.0146(7) 0.0152(6) -0.0003(5) 0.0066(5) 0.0007(5)
C11 0.0255(7) 0.0153(6) 0.0177(6) -0.0006(5) 0.0059(5) 0.0049(5)
C7 0.0223(7) 0.0144(6) 0.0131(6) -0.0023(5) 0.0050(5) 0.0010(5)
C12 0.0238(7) 0.0141(6) 0.0127(6) -0.0021(5) 0.0063(5) 0.0018(5)
C4 0.0224(7) 0.0161(7) 0.0196(6) -0.0006(5) 0.0041(5) -0.0021(5)
C9 0.0196(6) 0.0201(7) 0.0242(7) -0.0064(5) 0.0048(5) -0.0003(5)
C5 0.0207(6) 0.0172(6) 0.0172(6) -0.0002(5) 0.0029(5) 0.0011(5)
C8 0.0239(7) 0.0143(6) 0.0204(6) -0.0026(5) 0.0059(5) -0.0003(5)
C14 0.0267(7) 0.0243(7) 0.0172(7) 0.0011(5) 0.0062(6) 0.0033(5)
C13 0.0220(7) 0.0138(6) 0.0178(6) 0.0035(5) 0.0043(5) 0.0030(5)
C2 0.0221(7) 0.0189(7) 0.0191(6) -0.0003(5) 0.0056(5) 0.0004(5)
C19 0.0196(7) 0.0213(7) 0.0193(6) 0.0047(5) 0.0036(5) 0.0023(5)
C10 0.0222(7) 0.0219(7) 0.0206(6) -0.0042(5) 0.0034(5) 0.0059(5)
C20 0.0229(7) 0.0238(7) 0.0261(7) 0.0070(6) 0.0025(6) -0.0004(6)
C1 0.0261(7) 0.0165(7) 0.0267(7) 0.0006(5) 0.0073(6) -0.0002(5)
C18 0.0267(7) 0.0285(8) 0.0191(7) -0.0025(6) 0.0037(6) 0.0044(6)
C24 0.0302(8) 0.0255(8) 0.0226(7) 0.0031(6) 0.0084(6) 0.0042(6)
C15 0.0278(8) 0.0350(8) 0.0170(7) 0.0021(6) 0.0000(6) 0.0030(6)
C16 0.0233(7) 0.0405(9) 0.0273(8) 0.0021(6) 0.0024(6) 0.0080(6)
C21 0.0231(7) 0.0359(9) 0.0311(8) 0.0152(7) 0.0025(6) -0.0045(6)
C22 0.0232(7) 0.0535(11) 0.0237(7) 0.0133(7) 0.0078(6) 0.0026(7)
C17 0.0290(8) 0.0412(9) 0.0270(8) -0.0042(7) 0.0092(6) 0.0104(7)
C23 0.0338(8) 0.0424(9) 0.0228(7) 0.0025(7) 0.0100(6) 0.0092(7)

loop_
_atom_type_symbol
_atom_type_description
_atom_type_scat_dispersion_real
_atom_type_scat_dispersion_imag
_atom_type_scat_source
C C 0.0181 0.0091 'International Tables Vol C Tables 4.2.6.8 and 6.1.1.4'
H H 0.0000 0.0000 'International Tables Vol C Tables 4.2.6.8 and 6.1.1.4'
O O 0.0492 0.0322 'International Tables Vol C Tables 4.2.6.8 and 6.1.1.4'
P P 0.2955 0.4335 'International Tables Vol C Tables 4.2.6.8 and 6.1.1.4'

loop_
_geom_angle_atom_site_label_1
_geom_angle_atom_site_label_2
_geom_angle_atom_site_label_3
_geom_angle
_geom_angle_site_symmetry_1
_geom_angle_site_symmetry_3
_geom_angle_publ_flag
O1 P1 C6 113.39(6) . . ?
O1 P1 C13 112.28(6) . . ?
O1 P1 C19 112.65(6) . . ?
C6 P1 C19 105.97(6) . . ?
C13 P1 C6 105.51(6) . . ?
C13 P1 C19 106.45(6) . . ?
C7 C6 P1 120.48(10) . . ?
C5 C6 P1 119.86(10) . . ?
C5 C6 C7 119.56(12) . . ?
C12 C3 C2 120.69(12) . . ?
C4 C3 C12 119.77(12) . . ?
C4 C3 C2 119.46(12) . . ?
C12 C11 H11 119.6 . . ?
C10 C11 H11 119.6 . . ?
C10 C11 C12 120.86(13) . . ?
C12 C7 C6 118.84(12) . . ?
C8 C7 C6 122.98(12) . . ?
C8 C7 C12 118.17(12) . . ?
C11 C12 C3 121.32(12) . . ?
C11 C12 C7 119.15(12) . . ?
C7 C12 C3 119.53(12) . . ?
C3 C4 H4 119.7 . . ?
C3 C4 C5 120.61(12) . . ?
C5 C4 H4 119.7 . . ?
C8 C9 H9 120.0 . . ?
C8 C9 C10 120.09(13) . . ?
C10 C9 H9 120.0 . . ?
C6 C5 C4 121.51(12) . . ?
C6 C5 H5 119.2 . . ?
C4 C5 H5 119.2 . . ?
C7 C8 H8 119.4 . . ?
C9 C8 C7 121.19(12) . . ?
C9 C8 H8 119.4 . . ?
C13 C14 H14 119.9 . . ?
C15 C14 H14 119.9 . . ?
C15 C14 C13 120.16(13) . . ?
C14 C13 P1 122.46(10) . . ?
C18 C13 P1 117.60(10) . . ?
C18 C13 C14 119.84(13) . . ?
C1 C2 C3 175.90(15) . . ?
C20 C19 P1 117.81(11) . . ?
C24 C19 P1 122.42(11) . . ?
C24 C19 C20 119.77(13) . . ?
C11 C10 C9 120.36(13) . . ?
C11 C10 H10 119.8 . . ?
C9 C10 H10 119.8 . . ?
C19 C20 H20 120.1 . . ?
C21 C20 C19 119.85(14) . . ?
C21 C20 H20 120.1 . . ?
C2 C1 H1 180.0 . . ?
C13 C18 H18 120.1 . . ?
C17 C18 C13 119.72(14) . . ?
C17 C18 H18 120.1 . . ?
C19 C24 H24 120.1 . . ?
C23 C24 C19 119.82(14) . . ?
C23 C24 H24 120.1 . . ?
C14 C15 H15 120.1 . . ?
C14 C15 C16 119.83(14) . . ?
C16 C15 H15 120.1 . . ?
C15 C16 H16 120.0 . . ?
C17 C16 C15 120.07(14) . . ?
C17 C16 H16 120.0 . . ?
C20 C21 H21 120.0 . . ?
C22 C21 C20 120.08(15) . . ?
C22 C21 H21 120.0 . . ?
C21 C22 H22 119.8 . . ?
C23 C22 C21 120.34(14) . . ?
C23 C22 H22 119.8 . . ?
C18 C17 H17 119.8 . . ?
C16 C17 C18 120.36(14) . . ?
C16 C17 H17 119.8 . . ?
C24 C23 H23 119.9 . . ?
C22 C23 C24 120.13(16) . . ?
C22 C23 H23 119.9 . . ?

loop_
_geom_bond_atom_site_label_1
_geom_bond_atom_site_label_2
_geom_bond_distance
_geom_bond_site_symmetry_2
_geom_bond_publ_flag
P1 O1 1.4915(10) . ?
P1 C6 1.8110(13) . ?
P1 C13 1.8064(14) . ?
P1 C19 1.8113(14) . ?
C6 C7 1.4377(18) . ?
C6 C5 1.3787(19) . ?
C3 C12 1.4332(19) . ?
C3 C4 1.3797(19) . ?
C3 C2 1.4351(19) . ?
C11 H11 0.9500 . ?
C11 C12 1.4187(19) . ?
C11 C10 1.368(2) . ?
C7 C12 1.4245(19) . ?
C7 C8 1.4213(19) . ?
C4 H4 0.9500 . ?
C4 C5 1.4026(19) . ?
C9 H9 0.9500 . ?
C9 C8 1.374(2) . ?
C9 C10 1.407(2) . ?
C5 H5 0.9500 . ?
C8 H8 0.9500 . ?
C14 H14 0.9500 . ?
C14 C13 1.3952(19) . ?
C14 C15 1.387(2) . ?
C13 C18 1.394(2) . ?
C2 C1 1.196(2) . ?
C19 C20 1.397(2) . ?
C19 C24 1.395(2) . ?
C10 H10 0.9500 . ?
C20 H20 0.9500 . ?
C20 C21 1.390(2) . ?
C1 H1 0.9500 . ?
C18 H18 0.9500 . ?
C18 C17 1.389(2) . ?
C24 H24 0.9500 . ?
C24 C23 1.391(2) . ?
C15 H15 0.9500 . ?
C15 C16 1.392(2) . ?
C16 H16 0.9500 . ?
C16 C17 1.386(2) . ?
C21 H21 0.9500 . ?
C21 C22 1.385(3) . ?
C22 H22 0.9500 . ?
C22 C23 1.384(3) . ?
C17 H17 0.9500 . ?
C23 H23 0.9500 . ?

loop_
_geom_torsion_atom_site_label_1
_geom_torsion_atom_site_label_2
_geom_torsion_atom_site_label_3
_geom_torsion_atom_site_label_4
_geom_torsion
_geom_torsion_site_symmetry_1
_geom_torsion_site_symmetry_2
_geom_torsion_site_symmetry_3
_geom_torsion_site_symmetry_4
_geom_torsion_publ_flag
P1 C6 C7 C12 -174.78(9) . . . . ?
P1 C6 C7 C8 4.51(17) . . . . ?
P1 C6 C5 C4 178.31(10) . . . . ?
P1 C13 C18 C17 175.78(12) . . . . ?
P1 C19 C20 C21 -179.98(11) . . . . ?
P1 C19 C24 C23 -179.96(12) . . . . ?
O1 P1 C6 C7 53.53(12) . . . . ?
O1 P1 C6 C5 -122.73(10) . . . . ?
O1 P1 C13 C14 -159.23(11) . . . . ?
O1 P1 C13 C18 24.33(13) . . . . ?
O1 P1 C19 C20 34.97(13) . . . . ?
O1 P1 C19 C24 -144.93(12) . . . . ?
C6 P1 C13 C14 76.78(12) . . . . ?
C6 P1 C13 C18 -99.66(12) . . . . ?
C6 P1 C19 C20 159.50(11) . . . . ?
C6 P1 C19 C24 -20.39(14) . . . . ?
C6 C7 C12 C3 -4.45(17) . . . . ?
C6 C7 C12 C11 175.30(11) . . . . ?
C6 C7 C8 C9 -176.15(12) . . . . ?
C3 C4 C5 C6 -2.5(2) . . . . ?
C7 C6 C5 C4 2.01(19) . . . . ?
C12 C3 C4 C5 -0.53(19) . . . . ?
C12 C11 C10 C9 2.55(19) . . . . ?
C12 C7 C8 C9 3.15(18) . . . . ?
C4 C3 C12 C11 -175.74(12) . . . . ?
C4 C3 C12 C7 4.00(18) . . . . ?
C5 C6 C7 C12 1.50(18) . . . . ?
C5 C6 C7 C8 -179.21(12) . . . . ?
C8 C7 C12 C3 176.22(11) . . . . ?
C8 C7 C12 C11 -4.03(17) . . . . ?
C8 C9 C10 C11 -3.5(2) . . . . ?
C14 C13 C18 C17 -0.8(2) . . . . ?
C14 C15 C16 C17 -0.8(2) . . . . ?
C13 P1 C6 C7 176.81(10) . . . . ?
C13 P1 C6 C5 0.55(12) . . . . ?
C13 P1 C19 C20 -88.50(12) . . . . ?
C13 P1 C19 C24 91.61(13) . . . . ?
C13 C14 C15 C16 -0.2(2) . . . . ?
C13 C18 C17 C16 -0.2(2) . . . . ?
C2 C3 C12 C11 7.57(18) . . . . ?
C2 C3 C12 C7 -172.69(11) . . . . ?
C2 C3 C4 C5 176.21(12) . . . . ?
C19 P1 C6 C7 -70.54(11) . . . . ?
C19 P1 C6 C5 113.19(11) . . . . ?
C19 P1 C13 C14 -35.53(13) . . . . ?
C19 P1 C13 C18 148.03(11) . . . . ?
C19 C20 C21 C22 0.0(2) . . . . ?
C19 C24 C23 C22 -0.2(2) . . . . ?
C10 C11 C12 C3 -179.00(11) . . . . ?
C10 C11 C12 C7 1.25(18) . . . . ?
C10 C9 C8 C7 0.6(2) . . . . ?
C20 C19 C24 C23 0.2(2) . . . . ?
C20 C21 C22 C23 0.0(2) . . . . ?
C24 C19 C20 C21 -0.1(2) . . . . ?
C15 C14 C13 P1 -175.39(11) . . . . ?
C15 C14 C13 C18 1.0(2) . . . . ?
C15 C16 C17 C18 1.0(3) . . . . ?
C21 C22 C23 C24 0.1(2) . . . . ?
